data_1502179
loop_
_publ_author_name
'Glass, Richard S.'
'Sch\"oneich, Christian'
'Wilson, George S.'
'Nauser, Thomas'
'Yamamoto, Takuhei'
'Lorance, Edward'
'Nichol, Gary S.'
'Ammam, Malika'

_publ_section_title
;
 Neighboring pyrrolidine amide participation in thioether oxidation.
 Methionine as a &quot;hopping&quot; site.
;
_journal_issue 11
_journal_name_full 'Organic letters'
_journal_page_first 2837
_journal_page_last 2839
_journal_paper_doi 10.1021/ol200793z
_journal_volume 13
_journal_year 2011
_chemical_formula_moiety 'C13 H21 N O S'
_chemical_formula_sum 'C13 H21 N O S'
_chemical_formula_weight 239.37
_chemical_name_systematic
;
 ?
;
_space_group_IT_number 14
_symmetry_cell_setting monoclinic
_symmetry_space_group_name_Hall '-P 2ybc'
_symmetry_space_group_name_H-M 'P 1 21/c 1'
_atom_sites_solution_hydrogens difmap
_atom_sites_solution_primary direct
_atom_sites_solution_secondary difmap
_audit_creation_method SHELXL-97
_cell_angle_alpha 90.00
_cell_angle_beta 98.613(3)
_cell_angle_gamma 90.00
_cell_formula_units_Z 4
_cell_length_a 5.8625(3)
_cell_length_b 14.4664(7)
_cell_length_c 14.8726(7)
_cell_measurement_reflns_used 7409
_cell_measurement_temperature 100(2)
_cell_measurement_theta_max 36.24
_cell_measurement_theta_min 2.77
_cell_volume 1247.11(11)
_computing_cell_refinement 'SAINT (Bruker, 2007)'
_computing_data_collection 'APEX2 (Bruker, 2007)'
_computing_data_reduction SAINT
_computing_molecular_graphics 'ORTEP3 for Windows (Farrugia, 1997)'
_computing_publication_material 'SHELXTL and local programs'
_computing_structure_refinement SHELXTL
_computing_structure_solution 'SHELXTL (Sheldrick, 2008)'
_diffrn_ambient_temperature 100(2)
_diffrn_measured_fraction_theta_full 0.996
_diffrn_measured_fraction_theta_max 0.996
_diffrn_measurement_device_type 'Bruker Kappa APEXII DUO CCD diffractometer'
_diffrn_measurement_method '\f and \w scans'
_diffrn_radiation_monochromator graphite
_diffrn_radiation_source 'fine-focus sealed tube with Miracol optics'
_diffrn_radiation_type MoK\a
_diffrn_radiation_wavelength 0.71073
_diffrn_reflns_av_R_equivalents 0.0367
_diffrn_reflns_av_sigmaI/netI 0.0279
_diffrn_reflns_limit_h_max 9
_diffrn_reflns_limit_h_min -9
_diffrn_reflns_limit_k_max 23
_diffrn_reflns_limit_k_min -24
_diffrn_reflns_limit_l_max 24
_diffrn_reflns_limit_l_min -24
_diffrn_reflns_number 29268
_diffrn_reflns_theta_full 36.43
_diffrn_reflns_theta_max 36.43
_diffrn_reflns_theta_min 1.97
_exptl_absorpt_coefficient_mu 0.239
_exptl_absorpt_correction_T_max 0.9618
_exptl_absorpt_correction_T_min 0.9094
_exptl_absorpt_correction_type numerical
_exptl_absorpt_process_details 'SADABS; Sheldrick, 1996'
_exptl_crystal_colour colourless
_exptl_crystal_density_diffrn 1.275
_exptl_crystal_density_method 'not measured'
_exptl_crystal_description block
_exptl_crystal_F_000 520
_exptl_crystal_size_max 0.40
_exptl_crystal_size_mid 0.31
_exptl_crystal_size_min 0.16
_refine_diff_density_max 0.408
_refine_diff_density_min -0.214
_refine_diff_density_rms 0.051
_refine_ls_extinction_method none
_refine_ls_goodness_of_fit_ref 1.033
_refine_ls_hydrogen_treatment refall
_refine_ls_matrix_type full
_refine_ls_number_parameters 229
_refine_ls_number_reflns 6053
_refine_ls_number_restraints 0
_refine_ls_restrained_S_all 1.033
_refine_ls_R_factor_all 0.0466
_refine_ls_R_factor_gt 0.0332
_refine_ls_shift/su_max 0.001
_refine_ls_shift/su_mean 0.000
_refine_ls_structure_factor_coef Fsqd
_refine_ls_weighting_details 'calc w=1/[\s^2^(Fo^2^)+(0.0458P)^2^+0.1752P] where P=(Fo^2^+2Fc^2^)/3'
_refine_ls_weighting_scheme calc
_refine_ls_wR_factor_gt 0.0844
_refine_ls_wR_factor_ref 0.0920
_reflns_number_gt 4861
_reflns_number_total 6053
_reflns_threshold_expression I>2\s(I)
_cod_data_source_file ol200793z_si_002.cif
_cod_data_source_block 1b
_cod_original_sg_symbol_H-M 'P 21/c'
_cod_database_code 1502179

loop_
_symmetry_equiv_pos_as_xyz
'x, y, z'
'-x, y+1/2, -z+1/2'
'-x, -y, -z'
'x, -y-1/2, z-1/2'

loop_
_atom_site_label
_atom_site_type_symbol
_atom_site_fract_x
_atom_site_fract_y
_atom_site_fract_z
_atom_site_U_iso_or_equiv
_atom_site_adp_type
_atom_site_occupancy
_atom_site_symmetry_multiplicity
_atom_site_calc_flag
S S 0.12926(3) 0.383308(14) 0.345168(13) 0.02094(5) Uani 1 1 d
O O -0.13297(9) 0.53641(4) 0.18581(4) 0.01900(11) Uani 1 1 d
N N 0.13249(10) 0.45653(4) 0.12389(4) 0.01521(10) Uani 1 1 d
C1 C 0.30606(12) 0.48381(5) 0.37841(5) 0.01597(12) Uani 1 1 d
H1 H 0.425(2) 0.4615(8) 0.4268(8) 0.020(3) Uiso 1 1 d
C2 C 0.17160(13) 0.56382(6) 0.41574(5) 0.01888(13) Uani 1 1 d
H2A H 0.006(2) 0.5612(8) 0.3930(8) 0.025(3) Uiso 1 1 d
H2B H 0.189(2) 0.5613(9) 0.4830(9) 0.033(3) Uiso 1 1 d
C3 C 0.28139(13) 0.65075(5) 0.37973(5) 0.01791(13) Uani 1 1 d
H3 H 0.274(2) 0.7054(8) 0.4178(9) 0.028(3) Uiso 1 1 d
C4 C 0.17127(14) 0.66471(5) 0.28051(5) 0.01953(13) Uani 1 1 d
H4A H 0.001(2) 0.6626(9) 0.2716(8) 0.026(3) Uiso 1 1 d
H4B H 0.219(2) 0.7217(9) 0.2562(9) 0.029(3) Uiso 1 1 d
C5 C 0.26509(12) 0.58111(5) 0.23131(5) 0.01529(11) Uani 1 1 d
H5A H 0.3603(19) 0.6038(7) 0.1859(8) 0.016(2) Uiso 1 1 d
C6 C 0.43323(11) 0.53272(5) 0.30834(5) 0.01465(11) Uani 1 1 d
H6 H 0.5488(19) 0.4954(8) 0.2871(7) 0.016(2) Uiso 1 1 d
C7 C 0.52295(12) 0.61708(5) 0.36649(5) 0.01770(12) Uani 1 1 d
H7A H 0.6066(19) 0.6598(8) 0.3336(8) 0.019(3) Uiso 1 1 d
H7B H 0.626(2) 0.6005(8) 0.4251(8) 0.018(3) Uiso 1 1 d
C8 C 0.35496(18) 0.29827(6) 0.34904(7) 0.02837(17) Uani 1 1 d
H8A H 0.282(2) 0.2388(11) 0.3367(10) 0.041(4) Uiso 1 1 d
H8B H 0.452(3) 0.3009(10) 0.4091(11) 0.041(4) Uiso 1 1 d
H8C H 0.456(3) 0.3102(11) 0.3043(11) 0.051(4) Uiso 1 1 d
C9 C 0.07245(12) 0.52238(5) 0.17986(5) 0.01438(11) Uani 1 1 d
C10 C 0.36607(12) 0.42885(6) 0.11136(5) 0.01834(13) Uani 1 1 d
H10A H 0.441(2) 0.3910(9) 0.1627(9) 0.033(3) Uiso 1 1 d
H10B H 0.460(2) 0.4818(9) 0.1048(9) 0.031(3) Uiso 1 1 d
C11 C 0.32304(13) 0.36952(5) 0.02602(5) 0.01803(13) Uani 1 1 d
H11A H 0.454(2) 0.3258(9) 0.0224(9) 0.030(3) Uiso 1 1 d
H11B H 0.300(2) 0.4091(8) -0.0269(8) 0.023(3) Uiso 1 1 d
C12 C 0.09696(14) 0.32018(6) 0.03589(6) 0.02171(14) Uani 1 1 d
H12A H 0.014(2) 0.2960(9) -0.0223(9) 0.036(3) Uiso 1 1 d
H12B H 0.129(2) 0.2681(9) 0.0771(9) 0.033(3) Uiso 1 1 d
C13 C -0.04269(12) 0.39343(5) 0.07761(5) 0.01655(12) Uani 1 1 d
H13A H -0.133(2) 0.3679(8) 0.1218(8) 0.021(3) Uiso 1 1 d
H13B H -0.145(2) 0.4259(9) 0.0316(9) 0.028(3) Uiso 1 1 d

loop_
_atom_site_aniso_label
_atom_site_aniso_U_11
_atom_site_aniso_U_22
_atom_site_aniso_U_33
_atom_site_aniso_U_23
_atom_site_aniso_U_13
_atom_site_aniso_U_12
S 0.02153(9) 0.01966(9) 0.02109(9) 0.00337(6) 0.00144(7) -0.00385(6)
O 0.0117(2) 0.0250(3) 0.0201(2) -0.0006(2) 0.00187(18) 0.00124(18)
N 0.0106(2) 0.0195(3) 0.0155(2) -0.00160(19) 0.00213(18) -0.00208(19)
C1 0.0144(3) 0.0187(3) 0.0147(3) 0.0004(2) 0.0018(2) 0.0007(2)
C2 0.0156(3) 0.0238(3) 0.0183(3) -0.0016(2) 0.0060(2) 0.0017(2)
C3 0.0151(3) 0.0186(3) 0.0200(3) -0.0042(2) 0.0022(2) 0.0011(2)
C4 0.0188(3) 0.0170(3) 0.0219(3) -0.0001(2) 0.0003(2) 0.0021(2)
C5 0.0133(3) 0.0173(3) 0.0151(3) 0.0005(2) 0.0018(2) -0.0011(2)
C6 0.0105(2) 0.0185(3) 0.0151(3) -0.0015(2) 0.0022(2) 0.0005(2)
C7 0.0131(3) 0.0209(3) 0.0189(3) -0.0036(2) 0.0018(2) -0.0022(2)
C8 0.0377(5) 0.0194(4) 0.0279(4) 0.0018(3) 0.0044(4) 0.0033(3)
C9 0.0127(3) 0.0178(3) 0.0126(2) 0.0023(2) 0.0015(2) -0.0003(2)
C10 0.0119(3) 0.0254(3) 0.0180(3) -0.0026(2) 0.0030(2) -0.0008(2)
C11 0.0160(3) 0.0206(3) 0.0179(3) -0.0017(2) 0.0037(2) 0.0000(2)
C12 0.0173(3) 0.0186(3) 0.0293(4) -0.0032(3) 0.0038(3) -0.0017(2)
C13 0.0125(3) 0.0181(3) 0.0186(3) -0.0001(2) 0.0009(2) -0.0023(2)

loop_
_atom_type_symbol
_atom_type_description
_atom_type_scat_dispersion_real
_atom_type_scat_dispersion_imag
_atom_type_scat_source
C C 0.0033 0.0016 'International Tables Vol C Tables 4.2.6.8 and 6.1.1.4'
H H 0.0000 0.0000 'International Tables Vol C Tables 4.2.6.8 and 6.1.1.4'
N N 0.0061 0.0033 'International Tables Vol C Tables 4.2.6.8 and 6.1.1.4'
O O 0.0106 0.0060 'International Tables Vol C Tables 4.2.6.8 and 6.1.1.4'
S S 0.1246 0.1234 'International Tables Vol C Tables 4.2.6.8 and 6.1.1.4'

loop_
_geom_angle_atom_site_label_1
_geom_angle_atom_site_label_2
_geom_angle_atom_site_label_3
_geom_angle
C1 S C8 98.74(4)
C9 N C10 127.44(6)
C9 N C13 120.08(6)
C10 N C13 111.87(6)
S C1 H1 104.6(7)
S C1 C2 113.36(5)
S C1 C6 119.93(5)
H1 C1 C2 109.2(7)
H1 C1 C6 106.5(7)
C2 C1 C6 102.89(6)
C1 C2 H2A 112.3(7)
C1 C2 H2B 110.7(8)
C1 C2 C3 102.89(6)
H2A C2 H2B 107.1(11)
H2A C2 C3 110.8(7)
H2B C2 C3 113.3(8)
C2 C3 H3 113.7(8)
C2 C3 C4 107.69(6)
C2 C3 C7 103.07(6)
H3 C3 C4 113.7(7)
H3 C3 C7 116.9(8)
C4 C3 C7 100.46(6)
C3 C4 H4A 113.3(7)
C3 C4 H4B 111.8(8)
C3 C4 C5 102.87(6)
H4A C4 H4B 108.9(10)
H4A C4 C5 109.5(7)
H4B C4 C5 110.3(8)
C4 C5 H5A 109.7(6)
C4 C5 C6 103.43(6)
C4 C5 C9 112.44(6)
H5A C5 C6 106.8(6)
H5A C5 C9 107.0(6)
C6 C5 C9 117.22(6)
C1 C6 C5 112.70(6)
C1 C6 H6 113.7(7)
C1 C6 C7 98.22(5)
C5 C6 H6 114.3(6)
C5 C6 C7 100.46(6)
H6 C6 C7 115.7(7)
C3 C7 C6 94.54(5)
C3 C7 H7A 114.1(7)
C3 C7 H7B 114.1(7)
C6 C7 H7A 112.3(7)
C6 C7 H7B 113.9(6)
H7A C7 H7B 107.7(9)
S C8 H8A 107.4(9)
S C8 H8B 109.0(9)
S C8 H8C 112.2(10)
H8A C8 H8B 112.8(12)
H8A C8 H8C 109.1(13)
H8B C8 H8C 106.5(13)
O C9 N 120.50(6)
O C9 C5 121.91(6)
N C9 C5 117.53(6)
N C10 H10A 111.7(8)
N C10 H10B 110.9(8)
N C10 C11 102.64(6)
H10A C10 H10B 109.1(11)
H10A C10 C11 109.3(8)
H10B C10 C11 113.1(8)
C10 C11 H11A 111.6(7)
C10 C11 H11B 109.4(7)
C10 C11 C12 102.75(6)
H11A C11 H11B 110.2(10)
H11A C11 C12 113.0(7)
H11B C11 C12 109.6(7)
C11 C12 H12A 113.7(8)
C11 C12 H12B 109.5(8)
C11 C12 C13 103.88(6)
H12A C12 H12B 107.4(10)
H12A C12 C13 112.0(8)
H12B C12 C13 110.3(8)
N C13 C12 104.02(6)
N C13 H13A 109.4(7)
N C13 H13B 110.4(7)
C12 C13 H13A 112.9(7)
C12 C13 H13B 111.5(7)
H13A C13 H13B 108.5(10)

loop_
_geom_bond_atom_site_label_1
_geom_bond_atom_site_label_2
_geom_bond_distance
S C1 1.8109(8)
S C8 1.8013(10)
O C9 1.2374(8)
N C9 1.3462(9)
N C10 1.4651(9)
N C13 1.4662(9)
C1 H1 0.979(12)
C1 C2 1.5493(10)
C1 C6 1.5412(10)
C2 H2A 0.982(12)
C2 H2B 0.990(14)
C2 C3 1.5446(11)
C3 H3 0.977(13)
C3 C4 1.5329(11)
C3 C7 1.5378(10)
C4 H4A 0.990(13)
C4 H4B 0.959(13)
C4 C5 1.5560(11)
C5 H5A 0.994(11)
C5 C6 1.5608(10)
C5 C9 1.5244(10)
C6 H6 0.956(11)
C6 C7 1.5420(10)
C7 H7A 0.966(12)
C7 H7B 1.012(12)
C8 H8A 0.966(15)
C8 H8B 0.985(15)
C8 H8C 0.969(17)
C10 H10A 0.988(14)
C10 H10B 0.957(13)
C10 C11 1.5216(11)
C11 H11A 1.001(13)
C11 H11B 0.967(12)
C11 C12 1.5316(11)
C12 H12A 0.992(14)
C12 H12B 0.971(14)
C12 C13 1.5265(11)
C13 H13A 0.977(12)
C13 H13B 0.963(13)

loop_
_geom_torsion_atom_site_label_1
_geom_torsion_atom_site_label_2
_geom_torsion_atom_site_label_3
_geom_torsion_atom_site_label_4
_geom_torsion
C8 S C1 C2 -159.38(6)
C8 S C1 C6 78.68(6)
S C1 C2 C3 -143.76(5)
C6 C1 C2 C3 -12.73(7)
C1 C2 C3 C4 80.66(7)
C1 C2 C3 C7 -24.99(7)
C2 C3 C4 C5 -68.37(7)
C7 C3 C4 C5 39.10(7)
C3 C4 C5 C6 -3.84(7)
C3 C4 C5 C9 123.57(6)
S C1 C6 C5 67.52(7)
S C1 C6 C7 172.56(5)
C2 C1 C6 C5 -59.43(7)
C2 C1 C6 C7 45.60(7)
C4 C5 C6 C1 71.03(7)
C4 C5 C6 C7 -32.56(6)
C9 C5 C6 C1 -53.32(8)
C9 C5 C6 C7 -156.90(6)
C2 C3 C7 C6 52.39(7)
C4 C3 C7 C6 -58.71(6)
C1 C6 C7 C3 -59.52(6)
C5 C6 C7 C3 55.52(6)
C10 N C9 O -177.55(7)
C10 N C9 C5 5.31(10)
C13 N C9 O -7.27(10)
C13 N C9 C5 175.58(6)
C4 C5 C9 O -6.77(9)
C4 C5 C9 N 170.33(6)
C6 C5 C9 O 112.90(8)
C6 C5 C9 N -69.99(8)
C9 N C10 C11 -167.33(7)
C13 N C10 C11 21.73(8)
N C10 C11 C12 -35.80(8)
C10 C11 C12 C13 37.46(8)
C9 N C13 C12 -170.07(6)
C10 N C13 C12 1.62(8)
C11 C12 C13 N -24.27(8)
